data_4029498
loop_
_publ_author_name
'Yan, Chao Guo'
'Wang, Qi Fang'
'Song, Xiao Kai'
'Sun, Jing'

_publ_section_title
;
 One-step synthesis of pyrido[1,2-a]benzimidazole derivatives by a novel
 multicomponent reaction of chloroacetonitrile, malononitrile, aromatic
 aldehyde, and pyridine.
;
_journal_issue 2
_journal_name_full 'The Journal of organic chemistry'
_journal_page_first 710
_journal_page_last 718
_journal_paper_doi 10.1021/jo802166t
_journal_volume 74
_journal_year 2009
_chemical_formula_moiety 'C30 H24 N4'
_chemical_formula_sum 'C30 H24 N4'
_chemical_formula_weight 440.53
_chemical_name_systematic
; 
 ? 
;
_space_group_IT_number 2
_symmetry_cell_setting triclinic
_symmetry_space_group_name_Hall '-P 1'
_symmetry_space_group_name_H-M 'P -1'
_atom_sites_solution_hydrogens geom
_atom_sites_solution_primary direct
_atom_sites_solution_secondary difmap
_audit_creation_method SHELXL-97
_cell_angle_alpha 78.048(2)
_cell_angle_beta 67.239(2)
_cell_angle_gamma 79.691(2)
_cell_formula_units_Z 2
_cell_length_a 10.1633(17)
_cell_length_b 10.8830(17)
_cell_length_c 12.100(2)
_cell_measurement_reflns_used 2320
_cell_measurement_temperature 296(2)
_cell_measurement_theta_max 25.3
_cell_measurement_theta_min 2.3
_cell_volume 1200.1(3)
_computing_cell_refinement 'Bruker SMART'
_computing_data_collection 'Bruker SMART'
_computing_data_reduction 'Bruker SAINT'
_computing_molecular_graphics 'Bruker SHELXTL'
_computing_publication_material 'Bruker SHELXTL'
_computing_structure_refinement 'SHELXL-97 (Sheldrick, 1997)'
_computing_structure_solution 'SHELXS-97 (Sheldrick, 1990)'
_diffrn_ambient_temperature 296(2)
_diffrn_measured_fraction_theta_full 0.987
_diffrn_measured_fraction_theta_max 0.987
_diffrn_measurement_device_type 'CCD area detector'
_diffrn_measurement_method 'phi and omega scans'
_diffrn_radiation_monochromator graphite
_diffrn_radiation_source 'fine-focus sealed tube'
_diffrn_radiation_type MoK\a
_diffrn_radiation_wavelength 0.71073
_diffrn_reflns_av_R_equivalents 0.0274
_diffrn_reflns_av_sigmaI/netI 0.0405
_diffrn_reflns_limit_h_max 12
_diffrn_reflns_limit_h_min -12
_diffrn_reflns_limit_k_max 13
_diffrn_reflns_limit_k_min -12
_diffrn_reflns_limit_l_max 14
_diffrn_reflns_limit_l_min -14
_diffrn_reflns_number 9449
_diffrn_reflns_theta_full 26.01
_diffrn_reflns_theta_max 26.01
_diffrn_reflns_theta_min 1.85
_exptl_absorpt_coefficient_mu 0.073
_exptl_absorpt_correction_T_max 0.9848
_exptl_absorpt_correction_T_min 0.9813
_exptl_absorpt_correction_type multi-scan
_exptl_absorpt_process_details sadabs
_exptl_crystal_density_diffrn 1.219
_exptl_crystal_density_method 'not measured'
_exptl_crystal_F_000 464
_exptl_crystal_size_max 0.26
_exptl_crystal_size_mid 0.22
_exptl_crystal_size_min 0.21
_refine_diff_density_max 0.357
_refine_diff_density_min -0.402
_refine_diff_density_rms 0.039
_refine_ls_extinction_method none
_refine_ls_goodness_of_fit_ref 1.065
_refine_ls_hydrogen_treatment constr
_refine_ls_matrix_type full
_refine_ls_number_parameters 298
_refine_ls_number_reflns 4665
_refine_ls_number_restraints 0
_refine_ls_restrained_S_all 1.065
_refine_ls_R_factor_all 0.0823
_refine_ls_R_factor_gt 0.0513
_refine_ls_shift/su_max 0.001
_refine_ls_shift/su_mean 0.000
_refine_ls_structure_factor_coef Fsqd
_refine_ls_weighting_details 'calc w=1/[\s^2^(Fo^2^)+(0.0739P)^2^+0.1772P] where P=(Fo^2^+2Fc^2^)/3'
_refine_ls_weighting_scheme calc
_refine_ls_wR_factor_gt 0.1394
_refine_ls_wR_factor_ref 0.1590
_reflns_number_gt 3036
_reflns_number_total 4665
_reflns_threshold_expression >2sigma(I)
_cod_data_source_file jo802166t_si_001.cif
_cod_data_source_block 5g
_cod_depositor_comments
;
The following automatic conversions were performed:

'_symmetry_cell_setting' value 'Triclinic' changed to 'triclinic'
according to
/usr/data/users/saulius/automatic-downloads/retrospective/ACS/lib/dictionaries/cif_core.dic
dictionary named 'cif_core.dic' version 2.4.2 from 2011-04-26.

Automatic conversion script
Id: cif_fix_values 2281 2013-09-26 08:29:07Z andrius 
;
_cod_original_sg_symbol_Hall -P1
_cod_original_sg_symbol_H-M P-1
_cod_database_code 4029498

loop_
_symmetry_equiv_pos_as_xyz
'x, y, z'
'-x, -y, -z'

loop_
_atom_site_label
_atom_site_type_symbol
_atom_site_fract_x
_atom_site_fract_y
_atom_site_fract_z
_atom_site_U_iso_or_equiv
_atom_site_adp_type
_atom_site_occupancy
_atom_site_symmetry_multiplicity
_atom_site_calc_flag
_atom_site_refinement_flags
N3 N 0.45951(18) 0.11861(15) 1.20565(15) 0.0487(4) Uani 1 1 d .
C1 C 0.8224(2) 0.02047(18) 0.91183(17) 0.0436(5) Uani 1 1 d .
N4 N 0.60129(17) 0.27472(14) 1.09567(15) 0.0457(4) Uani 1 1 d .
C6 C 0.7304(2) -0.07298(17) 0.98225(17) 0.0429(5) Uani 1 1 d .
C3 C 0.6675(2) 0.16566(17) 1.04323(17) 0.0431(5) Uani 1 1 d .
C14 C 0.9509(2) -0.01322(18) 0.80489(17) 0.0446(5) Uani 1 1 d .
C8 C 0.5181(2) -0.14591(19) 1.15578(19) 0.0489(5) Uani 1 1 d .
C5 C 0.6089(2) -0.04928(17) 1.08395(17) 0.0433(5) Uani 1 1 d .
C4 C 0.5758(2) 0.07323(17) 1.11410(17) 0.0425(5) Uani 1 1 d .
C2 C 0.7917(2) 0.14286(18) 0.94376(17) 0.0439(5) Uani 1 1 d .
C7 C 0.7617(2) -0.1993(2) 0.95210(18) 0.0485(5) Uani 1 1 d .
N1 N 0.7823(2) -0.30092(18) 0.93277(18) 0.0669(5) Uani 1 1 d .
C25 C 0.4772(2) 0.24014(18) 1.19233(18) 0.0472(5) Uani 1 1 d .
C29 C 0.6361(2) 0.39776(19) 1.0661(2) 0.0562(6) Uani 1 1 d .
H29 H 0.7176 0.4203 1.0000 0.067 Uiso 1 1 calc R
N2 N 0.4461(2) -0.22330(18) 1.21294(19) 0.0684(6) Uani 1 1 d .
C22 C 0.8873(2) 0.24282(18) 0.87162(19) 0.0486(5) Uani 1 1 d .
C15 C 0.9332(2) -0.05613(19) 0.71163(19) 0.0525(5) Uani 1 1 d .
H15 H 0.8414 -0.0619 0.7153 0.063 Uiso 1 1 calc R
C11 C 1.1898(2) -0.0814(2) 0.60348(19) 0.0549(5) Uani 1 1 d .
C26 C 0.3845(2) 0.3322(2) 1.2634(2) 0.0553(5) Uani 1 1 d .
C13 C 1.0891(2) -0.0049(2) 0.79617(19) 0.0544(5) Uani 1 1 d .
H13 H 1.1034 0.0232 0.8578 0.065 Uiso 1 1 calc R
C12 C 1.2052(2) -0.0380(2) 0.6972(2) 0.0613(6) Uani 1 1 d .
H12 H 1.2970 -0.0310 0.6930 0.074 Uiso 1 1 calc R
C23 C 0.8965(2) 0.2936(2) 0.7545(2) 0.0584(6) Uani 1 1 d .
H23 H 0.8445 0.2637 0.7190 0.070 Uiso 1 1 calc R
C16 C 1.0513(2) -0.0904(2) 0.61342(19) 0.0566(6) Uani 1 1 d .
H16 H 1.0374 -0.1202 0.5525 0.068 Uiso 1 1 calc R
C27 C 0.4245(3) 0.4513(2) 1.2331(2) 0.0645(6) Uani 1 1 d .
H27 H 0.3671 0.5134 1.2787 0.077 Uiso 1 1 calc R
C28 C 0.5503(3) 0.4831(2) 1.1345(2) 0.0646(6) Uani 1 1 d .
H28 H 0.5740 0.5655 1.1167 0.078 Uiso 1 1 calc R
C21 C 0.9670(3) 0.2897(2) 0.9217(2) 0.0634(6) Uani 1 1 d .
H21 H 0.9631 0.2564 1.0001 0.076 Uiso 1 1 calc R
C24 C 0.9833(3) 0.3892(2) 0.6900(2) 0.0722(7) Uani 1 1 d .
H24 H 0.9891 0.4218 0.6111 0.087 Uiso 1 1 calc R
C30 C 0.2499(3) 0.2944(2) 1.3638(2) 0.0753(7) Uani 1 1 d .
H30A H 0.2095 0.3595 1.4141 0.113 Uiso 1 1 calc R
H30B H 0.2712 0.2169 1.4115 0.113 Uiso 1 1 calc R
H30C H 0.1823 0.2826 1.3303 0.113 Uiso 1 1 calc R
C10 C 1.3155(3) -0.1158(3) 0.4926(2) 0.0761(7) Uani 1 1 d .
H10A H 1.2867 -0.1739 0.4575 0.091 Uiso 1 1 calc R
H10B H 1.3361 -0.0398 0.4334 0.091 Uiso 1 1 calc R
C19 C 1.0612(3) 0.4372(2) 0.7398(3) 0.0742(7) Uani 1 1 d .
C20 C 1.0517(3) 0.3852(2) 0.8560(3) 0.0745(7) Uani 1 1 d .
H20 H 1.1038 0.4153 0.8912 0.089 Uiso 1 1 calc R
C9 C 1.4519(3) -0.1744(3) 0.5120(3) 0.0930(9) Uani 1 1 d .
H9A H 1.4876 -0.1147 0.5389 0.140 Uiso 1 1 calc R
H9B H 1.5222 -0.1974 0.4372 0.140 Uiso 1 1 calc R
H9C H 1.4331 -0.2484 0.5723 0.140 Uiso 1 1 calc R
C17 C 1.3034(3) 0.4915(4) 0.6027(4) 0.147 Uani 1 1 d .
H17A H 1.3487 0.4537 0.6600 0.221 Uiso 1 1 calc R
H17B H 1.3552 0.5592 0.5485 0.221 Uiso 1 1 calc R
H17C H 1.3035 0.4290 0.5571 0.221 Uiso 1 1 calc R
C18 C 1.1566(3) 0.5406(3) 0.6670(3) 0.112 Uani 1 1 d .
H18A H 1.1171 0.5918 0.6089 0.135 Uiso 1 1 calc R
H18B H 1.1565 0.5949 0.7213 0.135 Uiso 1 1 calc R

loop_
_atom_site_aniso_label
_atom_site_aniso_U_11
_atom_site_aniso_U_22
_atom_site_aniso_U_33
_atom_site_aniso_U_23
_atom_site_aniso_U_13
_atom_site_aniso_U_12
N3 0.0484(10) 0.0411(10) 0.0562(10) -0.0141(8) -0.0149(8) -0.0056(8)
C1 0.0457(11) 0.0423(11) 0.0441(11) -0.0080(9) -0.0168(9) -0.0054(9)
N4 0.0494(10) 0.0346(9) 0.0542(10) -0.0105(7) -0.0183(8) -0.0044(7)
C6 0.0465(11) 0.0362(10) 0.0482(11) -0.0108(9) -0.0183(10) -0.0025(9)
C3 0.0488(12) 0.0353(10) 0.0472(11) -0.0087(8) -0.0188(10) -0.0034(9)
C14 0.0459(11) 0.0421(11) 0.0442(11) -0.0078(9) -0.0146(9) -0.0032(9)
C8 0.0508(12) 0.0398(11) 0.0541(12) -0.0159(10) -0.0124(10) -0.0052(10)
C5 0.0449(11) 0.0368(11) 0.0496(11) -0.0073(9) -0.0175(10) -0.0067(9)
C4 0.0427(11) 0.0383(11) 0.0468(11) -0.0103(9) -0.0142(9) -0.0056(9)
C2 0.0488(12) 0.0392(11) 0.0456(11) -0.0057(8) -0.0186(10) -0.0065(9)
C7 0.0501(12) 0.0446(12) 0.0494(12) -0.0106(9) -0.0148(10) -0.0050(9)
N1 0.0804(14) 0.0456(12) 0.0731(13) -0.0184(10) -0.0228(11) -0.0036(10)
C25 0.0500(12) 0.0395(11) 0.0541(12) -0.0130(9) -0.0191(10) -0.0026(9)
C29 0.0634(14) 0.0380(12) 0.0666(14) -0.0065(10) -0.0216(12) -0.0105(10)
N2 0.0694(13) 0.0506(12) 0.0751(14) -0.0170(10) -0.0061(11) -0.0194(10)
C22 0.0477(12) 0.0386(11) 0.0555(12) -0.0062(9) -0.0141(10) -0.0066(9)
C15 0.0551(13) 0.0511(13) 0.0527(12) -0.0112(10) -0.0205(11) -0.0030(10)
C11 0.0571(14) 0.0538(13) 0.0456(12) -0.0076(10) -0.0115(10) -0.0018(10)
C26 0.0514(13) 0.0485(13) 0.0654(14) -0.0211(11) -0.0169(11) 0.0002(10)
C13 0.0523(13) 0.0623(14) 0.0509(12) -0.0136(10) -0.0196(11) -0.0043(11)
C12 0.0468(13) 0.0766(16) 0.0581(14) -0.0113(12) -0.0158(11) -0.0075(11)
C23 0.0611(14) 0.0518(13) 0.0574(13) -0.0014(11) -0.0187(11) -0.0085(11)
C16 0.0670(15) 0.0558(13) 0.0484(12) -0.0135(10) -0.0217(11) -0.0022(11)
C27 0.0707(16) 0.0454(13) 0.0777(16) -0.0251(12) -0.0232(14) 0.0020(11)
C28 0.0753(17) 0.0366(12) 0.0817(17) -0.0164(11) -0.0256(14) -0.0037(11)
C21 0.0680(15) 0.0559(14) 0.0713(15) -0.0029(11) -0.0296(13) -0.0175(12)
C24 0.0735(17) 0.0618(15) 0.0660(15) 0.0104(12) -0.0168(13) -0.0126(13)
C30 0.0634(16) 0.0659(16) 0.0857(18) -0.0356(14) -0.0048(14) -0.0034(12)
C10 0.0710(17) 0.0849(19) 0.0572(15) -0.0164(13) -0.0088(13) 0.0020(14)
C19 0.0597(15) 0.0511(14) 0.096(2) 0.0059(14) -0.0162(14) -0.0147(12)
C20 0.0688(16) 0.0587(15) 0.102(2) -0.0048(14) -0.0346(15) -0.0226(13)
C9 0.0697(18) 0.097(2) 0.102(2) -0.0387(18) -0.0163(16) 0.0089(16)
C17 0.075 0.156 0.186 -0.046 0.016 -0.073
C18 0.082 0.075 0.148 0.015 -0.013 -0.034

loop_
_atom_type_symbol
_atom_type_description
_atom_type_scat_dispersion_real
_atom_type_scat_dispersion_imag
_atom_type_scat_source
C C 0.0033 0.0016 'International Tables Vol C Tables 4.2.6.8 and 6.1.1.4'
H H 0.0000 0.0000 'International Tables Vol C Tables 4.2.6.8 and 6.1.1.4'
N N 0.0061 0.0033 'International Tables Vol C Tables 4.2.6.8 and 6.1.1.4'

loop_
_geom_angle_atom_site_label_1
_geom_angle_atom_site_label_2
_geom_angle_atom_site_label_3
_geom_angle
C25 N3 C4 103.79(16)
C2 C1 C6 119.70(17)
C2 C1 C14 121.41(17)
C6 C1 C14 118.89(17)
C29 N4 C25 121.43(17)
C29 N4 C3 132.32(18)
C25 N4 C3 106.22(15)
C5 C6 C1 122.37(17)
C5 C6 C7 117.25(17)
C1 C6 C7 120.37(17)
C2 C3 N4 132.41(18)
C2 C3 C4 123.67(17)
N4 C3 C4 103.90(16)
C13 C14 C15 118.31(19)
C13 C14 C1 121.92(18)
C15 C14 C1 119.76(18)
N2 C8 C5 179.7(3)
C6 C5 C4 118.12(17)
C6 C5 C8 121.66(17)
C4 C5 C8 120.21(18)
N3 C4 C5 127.93(18)
N3 C4 C3 112.97(16)
C5 C4 C3 119.08(17)
C3 C2 C1 117.00(17)
C3 C2 C22 122.18(17)
C1 C2 C22 120.80(18)
N1 C7 C6 177.1(2)
N3 C25 N4 113.11(17)
N3 C25 C26 127.2(2)
N4 C25 C26 119.73(18)
C28 C29 N4 118.6(2)
C28 C29 H29 120.7
N4 C29 H29 120.7
C23 C22 C21 118.4(2)
C23 C22 C2 120.93(19)
C21 C22 C2 120.66(19)
C16 C15 C14 120.4(2)
C16 C15 H15 119.8
C14 C15 H15 119.8
C16 C11 C12 117.1(2)
C16 C11 C10 119.9(2)
C12 C11 C10 123.0(2)
C27 C26 C25 116.9(2)
C27 C26 C30 124.1(2)
C25 C26 C30 118.93(19)
C12 C13 C14 120.5(2)
C12 C13 H13 119.7
C14 C13 H13 119.7
C13 C12 C11 122.0(2)
C13 C12 H12 119.0
C11 C12 H12 119.0
C22 C23 C24 120.0(2)
C22 C23 H23 120.0
C24 C23 H23 120.0
C15 C16 C11 121.7(2)
C15 C16 H16 119.2
C11 C16 H16 119.2
C26 C27 C28 121.8(2)
C26 C27 H27 119.1
C28 C27 H27 119.1
C29 C28 C27 121.5(2)
C29 C28 H28 119.3
C27 C28 H28 119.3
C20 C21 C22 120.4(2)
C20 C21 H21 119.8
C22 C21 H21 119.8
C19 C24 C23 121.9(2)
C19 C24 H24 119.1
C23 C24 H24 119.1
C26 C30 H30A 109.5
C26 C30 H30B 109.5
H30A C30 H30B 109.5
C26 C30 H30C 109.5
H30A C30 H30C 109.5
H30B C30 H30C 109.5
C9 C10 C11 116.5(2)
C9 C10 H10A 108.2
C11 C10 H10A 108.2
C9 C10 H10B 108.2
C11 C10 H10B 108.2
H10A C10 H10B 107.3
C20 C19 C24 117.4(2)
C20 C19 C18 121.7(3)
C24 C19 C18 120.9(3)
C19 C20 C21 121.9(2)
C19 C20 H20 119.1
C21 C20 H20 119.1
C10 C9 H9A 109.5
C10 C9 H9B 109.5
H9A C9 H9B 109.5
C10 C9 H9C 109.5
H9A C9 H9C 109.5
H9B C9 H9C 109.5
C18 C17 H17A 109.5
C18 C17 H17B 109.5
H17A C17 H17B 109.5
C18 C17 H17C 109.5
H17A C17 H17C 109.5
H17B C17 H17C 109.5
C17 C18 C19 112.8(3)
C17 C18 H18A 109.0
C19 C18 H18A 109.0
C17 C18 H18B 109.0
C19 C18 H18B 109.0
H18A C18 H18B 107.8

loop_
_geom_bond_atom_site_label_1
_geom_bond_atom_site_label_2
_geom_bond_distance
N3 C25 1.335(2)
N3 C4 1.369(2)
C1 C2 1.411(3)
C1 C6 1.414(3)
C1 C14 1.494(3)
N4 C29 1.385(2)
N4 C25 1.395(3)
N4 C3 1.400(2)
C6 C5 1.395(3)
C6 C7 1.444(3)
C3 C2 1.393(3)
C3 C4 1.406(3)
C14 C13 1.385(3)
C14 C15 1.389(3)
C8 N2 1.145(3)
C8 C5 1.436(3)
C5 C4 1.404(3)
C2 C22 1.489(3)
C7 N1 1.144(3)
C25 C26 1.423(3)
C29 C28 1.334(3)
C29 H29 0.9300
C22 C23 1.384(3)
C22 C21 1.393(3)
C15 C16 1.382(3)
C15 H15 0.9300
C11 C16 1.385(3)
C11 C12 1.386(3)
C11 C10 1.511(3)
C26 C27 1.362(3)
C26 C30 1.492(3)
C13 C12 1.375(3)
C13 H13 0.9300
C12 H12 0.9300
C23 C24 1.389(3)
C23 H23 0.9300
C16 H16 0.9300
C27 C28 1.408(3)
C27 H27 0.9300
C28 H28 0.9300
C21 C20 1.379(3)
C21 H21 0.9300
C24 C19 1.383(4)
C24 H24 0.9300
C30 H30A 0.9600
C30 H30B 0.9600
C30 H30C 0.9600
C10 C9 1.502(4)
C10 H10A 0.9700
C10 H10B 0.9700
C19 C20 1.375(4)
C19 C18 1.518(3)
C20 H20 0.9300
C9 H9A 0.9600
C9 H9B 0.9600
C9 H9C 0.9600
C17 C18 1.451(4)
C17 H17A 0.9600
C17 H17B 0.9600
C17 H17C 0.9600
C18 H18A 0.9700
C18 H18B 0.9700

loop_
_geom_torsion_atom_site_label_1
_geom_torsion_atom_site_label_2
_geom_torsion_atom_site_label_3
_geom_torsion_atom_site_label_4
_geom_torsion
C2 C1 C6 C5 -0.3(3)
C14 C1 C6 C5 179.49(17)
C2 C1 C6 C7 -178.86(17)
C14 C1 C6 C7 1.0(3)
C29 N4 C3 C2 0.5(4)
C25 N4 C3 C2 178.7(2)
C29 N4 C3 C4 -178.15(19)
C25 N4 C3 C4 0.06(19)
C2 C1 C14 C13 59.9(3)
C6 C1 C14 C13 -119.9(2)
C2 C1 C14 C15 -121.1(2)
C6 C1 C14 C15 59.0(3)
C1 C6 C5 C4 2.0(3)
C7 C6 C5 C4 -179.40(17)
C1 C6 C5 C8 -178.83(18)
C7 C6 C5 C8 -0.3(3)
N2 C8 C5 C6 32(50)
N2 C8 C5 C4 -149(100)
C25 N3 C4 C5 -178.13(19)
C25 N3 C4 C3 0.3(2)
C6 C5 C4 N3 176.69(18)
C8 C5 C4 N3 -2.5(3)
C6 C5 C4 C3 -1.6(3)
C8 C5 C4 C3 179.20(18)
C2 C3 C4 N3 -178.99(17)
N4 C3 C4 N3 -0.2(2)
C2 C3 C4 C5 -0.4(3)
N4 C3 C4 C5 178.36(16)
N4 C3 C2 C1 -176.30(19)
C4 C3 C2 C1 2.1(3)
N4 C3 C2 C22 2.4(3)
C4 C3 C2 C22 -179.23(18)
C6 C1 C2 C3 -1.7(3)
C14 C1 C2 C3 178.49(17)
C6 C1 C2 C22 179.62(17)
C14 C1 C2 C22 -0.2(3)
C5 C6 C7 N1 -10(5)
C1 C6 C7 N1 168(5)
C4 N3 C25 N4 -0.2(2)
C4 N3 C25 C26 178.9(2)
C29 N4 C25 N3 178.57(17)
C3 N4 C25 N3 0.1(2)
C29 N4 C25 C26 -0.7(3)
C3 N4 C25 C26 -179.12(18)
C25 N4 C29 C28 1.9(3)
C3 N4 C29 C28 179.9(2)
C3 C2 C22 C23 -110.0(2)
C1 C2 C22 C23 68.6(3)
C3 C2 C22 C21 68.3(3)
C1 C2 C22 C21 -113.0(2)
C13 C14 C15 C16 0.5(3)
C1 C14 C15 C16 -178.52(18)
N3 C25 C26 C27 -180.0(2)
N4 C25 C26 C27 -0.9(3)
N3 C25 C26 C30 -1.2(3)
N4 C25 C26 C30 178.0(2)
C15 C14 C13 C12 0.3(3)
C1 C14 C13 C12 179.3(2)
C14 C13 C12 C11 -0.5(3)
C16 C11 C12 C13 0.0(3)
C10 C11 C12 C13 178.7(2)
C21 C22 C23 C24 -0.2(3)
C2 C22 C23 C24 178.2(2)
C14 C15 C16 C11 -1.0(3)
C12 C11 C16 C15 0.8(3)
C10 C11 C16 C15 -178.0(2)
C25 C26 C27 C28 1.2(3)
C30 C26 C27 C28 -177.6(2)
N4 C29 C28 C27 -1.7(3)
C26 C27 C28 C29 0.1(4)
C23 C22 C21 C20 0.6(3)
C2 C22 C21 C20 -177.8(2)
C22 C23 C24 C19 -0.6(4)
C16 C11 C10 C9 -146.4(2)
C12 C11 C10 C9 34.9(4)
C23 C24 C19 C20 1.0(4)
C23 C24 C19 C18 179.3(2)
C24 C19 C20 C21 -0.6(4)
C18 C19 C20 C21 -178.9(3)
C22 C21 C20 C19 -0.2(4)
C20 C19 C18 C17 86.2(4)
C24 C19 C18 C17 -92.0(4)
